data_4513347
loop_
_publ_author_name
'Kupcewicz, Bogumi\/la'
'Ma\/lecka, Magdalena'

_publ_section_title
;
 Role of Crystal Packing and Weak Intermolecular Interactions in the Solid
 State Fluorescence ofN-Methylpyrazoline Derivatives
;
_journal_issue 8
_journal_name_full 'Crystal Growth &amp; Design'
_journal_page_first 3893
_journal_paper_doi 10.1021/acs.cgd.5b00512
_journal_volume 15
_journal_year 2015
_chemical_formula_moiety 'C23 H22 N2 O3'
_chemical_formula_sum 'C23 H22 N2 O3'
_chemical_formula_weight 374.42
_chemical_name_systematic
;
 4-(2-Methyl-4-phenyl-2,3,3a,4-terahydro-chromeno[4,3-c]pyrazol-3-yl)-phenol
;
_space_group_crystal_system orthorhombic
_space_group_IT_number 61
_space_group_name_Hall '-P 2ac 2ab'
_space_group_name_H-M_alt 'P b c a'
_symmetry_space_group_name_Hall '-P 2ac 2ab'
_symmetry_space_group_name_H-M 'P b c a'
_atom_sites_solution_hydrogens mixed
_audit_creation_method SHELXL-2013
_cell_angle_alpha 90
_cell_angle_beta 90
_cell_angle_gamma 90
_cell_formula_units_Z 8
_cell_length_a 5.98010(10)
_cell_length_b 21.5852(6)
_cell_length_c 30.3091(9)
_cell_measurement_reflns_used 3249
_cell_measurement_temperature 100(2)
_cell_measurement_theta_max 72.9580
_cell_measurement_theta_min 4.3360
_cell_volume 3912.35(17)
_computing_cell_refinement
;
CrysAlisPro, Agilent Technologies,
Version 1.171.37.33t (release 27-03-2014 CrysAlis171 .NET)
(compiled Mar 27 2014,17:01:44)
;
_computing_data_collection
;
CrysAlisPro, Agilent Technologies,
Version 1.171.37.33t (release 27-03-2014 CrysAlis171 .NET)
(compiled Mar 27 2014,17:01:44)
;
_computing_data_reduction
;
CrysAlisPro, Agilent Technologies,
Version 1.171.37.33t (release 27-03-2014 CrysAlis171 .NET)
(compiled Mar 27 2014,17:01:44)
;
_computing_molecular_graphics 'PLATON (Spek, 2006)'
_computing_publication_material 'PLATON (Spek, 2006)'
_computing_structure_refinement 'SHELXL-2013 (Sheldrick, 2013)'
_computing_structure_solution 'SHELXL-2013 (Sheldrick, 2013)'
_diffrn_ambient_temperature 100(2)
_diffrn_detector 'CCD plate'
_diffrn_detector_area_resol_mean 5.2299
_diffrn_detector_type AtlasS2
_diffrn_measured_fraction_theta_full 0.967
_diffrn_measured_fraction_theta_max 0.991
_diffrn_measurement_device 'four-circle diffractometer'
_diffrn_measurement_device_type 'SuperNova, Dual, Cu at zero, AtlasS2'
_diffrn_measurement_method '\w scans'
_diffrn_radiation_monochromator graphite
_diffrn_radiation_type CuK\a
_diffrn_radiation_wavelength 1.54184
_diffrn_reflns_av_R_equivalents 0.0222
_diffrn_reflns_av_unetI/netI 0.0263
_diffrn_reflns_laue_measured_fraction_full 0.967
_diffrn_reflns_laue_measured_fraction_max 0.991
_diffrn_reflns_limit_h_max 6
_diffrn_reflns_limit_h_min -7
_diffrn_reflns_limit_k_max 23
_diffrn_reflns_limit_k_min -25
_diffrn_reflns_limit_l_max 35
_diffrn_reflns_limit_l_min -32
_diffrn_reflns_number 7263
_diffrn_reflns_point_group_measured_fraction_full 0.967
_diffrn_reflns_point_group_measured_fraction_max 0.991
_diffrn_reflns_theta_full 67.684
_diffrn_reflns_theta_max 66.577
_diffrn_reflns_theta_min 2.916
_diffrn_source 'sealed X-ray tube'
_diffrn_source_type 'SuperNova (Cu) X-ray Source'
_exptl_absorpt_coefficient_mu 0.683
_exptl_absorpt_correction_T_max 0.988
_exptl_absorpt_correction_T_min 0.913
_exptl_absorpt_correction_type gaussian
_exptl_absorpt_process_details
;
CrysAlisPro, Agilent Technologies,
Version 1.171.37.33t (release 27-03-2014 CrysAlis171 .NET)
(compiled Mar 27 2014,17:01:44)
Numerical absorption correction based on gaussian integration over
            a multifaceted crystal model
Empirical absorption correction using spherical harmonics,
 implemented in SCALE3 ABSPACK scaling algorithm.
;
_exptl_crystal_colour colourless
_exptl_crystal_density_diffrn 1.271
_exptl_crystal_density_method 'not measured'
_exptl_crystal_description block
_exptl_crystal_F_000 1584
_exptl_crystal_size_max 0.2664
_exptl_crystal_size_mid 0.0355
_exptl_crystal_size_min 0.0181
_refine_diff_density_max 0.255
_refine_diff_density_min -0.184
_refine_diff_density_rms 0.039
_refine_ls_extinction_method none
_refine_ls_goodness_of_fit_ref 0.945
_refine_ls_hydrogen_treatment mixed
_refine_ls_matrix_type full
_refine_ls_number_parameters 266
_refine_ls_number_reflns 3417
_refine_ls_number_restraints 0
_refine_ls_restrained_S_all 0.945
_refine_ls_R_factor_all 0.0435
_refine_ls_R_factor_gt 0.0354
_refine_ls_shift/su_max 0.000
_refine_ls_shift/su_mean 0.000
_refine_ls_structure_factor_coef Fsqd
_refine_ls_weighting_details 'w=1/[\s^2^(Fo^2^)+(0.0584P)^2^+1.5459P] where P=(Fo^2^+2Fc^2^)/3'
_refine_ls_weighting_scheme calc
_refine_ls_wR_factor_gt 0.0909
_refine_ls_wR_factor_ref 0.0976
_reflns_Friedel_coverage 0.000
_reflns_number_gt 2908
_reflns_number_total 3417
_reflns_threshold_expression 'I > 2\s(I)'
_cod_data_source_file cg5b00512_si_006.cif
_cod_data_source_block shelxl
_cod_depositor_comments 'Adding full bibliography for 4513345--4513350.cif.'
_cod_database_code 4513347
_shelx_space_group_comment
;
The symmetry employed for this shelxl refinement is uniquely defined
by the following loop, which should always be used as a source of
symmetry information in preference to the above space-group names.
They are only intended as comments.
;
_shelxl_version_number 2013-4

loop_
_space_group_symop_operation_xyz
'x, y, z'
'-x+1/2, -y, z+1/2'
'x+1/2, -y+1/2, -z'
'-x, y+1/2, -z+1/2'
'-x, -y, -z'
'x-1/2, y, -z-1/2'
'-x-1/2, y-1/2, z'
'x, -y-1/2, z-1/2'

loop_
_atom_site_label
_atom_site_type_symbol
_atom_site_fract_x
_atom_site_fract_y
_atom_site_fract_z
_atom_site_U_iso_or_equiv
_atom_site_adp_type
_atom_site_occupancy
_atom_site_site_symmetry_order
_atom_site_calc_flag
_atom_site_refinement_flags_posn
_atom_site_refinement_flags_adp
O3 O 1.09433(19) 0.31695(5) 0.20518(4) 0.0260(3) Uani 1 1 d . .
H3A H 1.110(4) 0.3568(11) 0.1990(7) 0.044(6) Uiso 1 1 d . .
H3B H 1.137(4) 0.3120(11) 0.2334(9) 0.056(7) Uiso 1 1 d . .
H20 H 0.841(4) 0.2935(10) 0.2015(7) 0.044(6) Uiso 1 1 d . .
O1 O 0.15489(16) 0.00773(4) 0.05680(3) 0.0181(2) Uani 1 1 d . .
O2 O 0.68170(19) 0.28086(5) 0.20651(3) 0.0235(2) Uani 1 1 d . .
N2 N 0.37687(19) -0.06075(5) 0.17466(4) 0.0172(3) Uani 1 1 d . .
N1 N 0.5095(2) -0.01188(5) 0.19106(4) 0.0175(3) Uani 1 1 d . .
C10 C 0.1198(2) -0.07509(6) 0.11180(4) 0.0170(3) Uani 1 1 d . .
C3 C 0.3483(2) 0.02181(6) 0.12560(4) 0.0155(3) Uani 1 1 d . .
H3 H 0.2325 0.0510 0.1351 0.019 Uiso 1 1 calc R U
C21 C 0.4345(2) 0.08786(6) 0.05860(4) 0.0164(3) Uani 1 1 d . .
C26 C 0.3017(3) 0.13938(7) 0.06742(5) 0.0215(3) Uani 1 1 d . .
H26 H 0.1659 0.1344 0.0819 0.026 Uiso 1 1 calc R U
C4 C 0.2821(2) -0.04259(6) 0.13877(4) 0.0157(3) Uani 1 1 d . .
C8 C -0.1071(2) -0.07201(6) 0.04541(5) 0.0188(3) Uani 1 1 d . .
H8 H -0.1461 -0.0530 0.0190 0.023 Uiso 1 1 calc R U
C32 C 0.5967(2) 0.09672(6) 0.16914(4) 0.0163(3) Uani 1 1 d . .
C9 C 0.0597(2) -0.04670(6) 0.07176(4) 0.0159(3) Uani 1 1 d . .
C36 C 0.4677(2) 0.18861(7) 0.20685(5) 0.0215(3) Uani 1 1 d . .
H36 H 0.3601 0.2086 0.2239 0.026 Uiso 1 1 calc R U
C31 C 0.5580(2) 0.03098(6) 0.15388(4) 0.0160(3) Uani 1 1 d . .
H31 H 0.6895 0.0163 0.1377 0.019 Uiso 1 1 calc R U
C11 C 0.7055(3) -0.03380(7) 0.21480(5) 0.0233(3) Uani 1 1 d . .
H11A H 0.6595 -0.0608 0.2383 0.035 Uiso 1 1 calc R U
H11B H 0.7850 0.0009 0.2269 0.035 Uiso 1 1 calc R U
H11C H 0.8013 -0.0560 0.1949 0.035 Uiso 1 1 calc R U
C25 C 0.3702(3) 0.19815(7) 0.05475(5) 0.0249(3) Uani 1 1 d . .
H25 H 0.2811 0.2323 0.0611 0.030 Uiso 1 1 calc R U
C35 C 0.6587(2) 0.22042(6) 0.19348(5) 0.0183(3) Uani 1 1 d . .
C7 C -0.2149(2) -0.12561(7) 0.05872(5) 0.0216(3) Uani 1 1 d . .
H7 H -0.3285 -0.1422 0.0414 0.026 Uiso 1 1 calc R U
C37 C 0.4381(2) 0.12733(7) 0.19485(5) 0.0200(3) Uani 1 1 d . .
H37 H 0.3107 0.1063 0.2041 0.024 Uiso 1 1 calc R U
C22 C 0.6344(2) 0.09603(7) 0.03620(5) 0.0207(3) Uani 1 1 d . .
H22 H 0.7236 0.0619 0.0298 0.025 Uiso 1 1 calc R U
C6 C -0.1544(3) -0.15500(7) 0.09798(5) 0.0230(3) Uani 1 1 d . .
H6 H -0.2260 -0.1913 0.1065 0.028 Uiso 1 1 calc R U
C5 C 0.0113(2) -0.13016(7) 0.12401(5) 0.0208(3) Uani 1 1 d . .
H5 H 0.0519 -0.1501 0.1500 0.025 Uiso 1 1 calc R U
C33 C 0.7857(2) 0.12892(6) 0.15618(5) 0.0192(3) Uani 1 1 d . .
H33 H 0.8929 0.1090 0.1391 0.023 Uiso 1 1 calc R U
C34 C 0.8190(2) 0.19058(7) 0.16822(5) 0.0211(3) Uani 1 1 d . .
H34 H 0.9475 0.2115 0.1594 0.025 Uiso 1 1 calc R U
C23 C 0.7028(3) 0.15503(7) 0.02323(5) 0.0247(3) Uani 1 1 d . .
H23 H 0.8371 0.1601 0.0082 0.030 Uiso 1 1 calc R U
C24 C 0.5713(3) 0.20599(7) 0.03270(5) 0.0244(3) Uani 1 1 d . .
H24 H 0.6175 0.2454 0.0243 0.029 Uiso 1 1 calc R U
C2 C 0.3707(2) 0.02462(6) 0.07556(4) 0.0160(3) Uani 1 1 d . .
H2 H 0.4833 -0.0055 0.0660 0.019 Uiso 1 1 calc R U

loop_
_atom_site_aniso_label
_atom_site_aniso_U_11
_atom_site_aniso_U_22
_atom_site_aniso_U_33
_atom_site_aniso_U_23
_atom_site_aniso_U_13
_atom_site_aniso_U_12
O3 0.0306(6) 0.0152(5) 0.0322(6) 0.0043(4) -0.0018(5) -0.0035(4)
O1 0.0206(5) 0.0145(5) 0.0192(5) 0.0042(4) -0.0034(4) -0.0036(4)
O2 0.0276(6) 0.0141(5) 0.0287(6) -0.0029(4) -0.0016(5) -0.0006(4)
N2 0.0202(6) 0.0136(5) 0.0179(6) -0.0004(4) -0.0001(5) 0.0002(5)
N1 0.0199(6) 0.0142(5) 0.0183(6) 0.0015(5) -0.0028(5) -0.0003(5)
C10 0.0188(7) 0.0147(6) 0.0176(7) -0.0012(5) 0.0021(6) 0.0022(5)
C3 0.0156(6) 0.0129(6) 0.0180(7) 0.0000(5) 0.0013(5) 0.0018(5)
C21 0.0189(7) 0.0155(7) 0.0149(6) 0.0009(5) -0.0039(6) -0.0012(5)
C26 0.0227(7) 0.0189(7) 0.0229(7) 0.0041(6) 0.0043(6) 0.0016(6)
C4 0.0170(6) 0.0128(6) 0.0173(7) 0.0003(5) 0.0027(5) 0.0018(5)
C8 0.0207(7) 0.0168(7) 0.0189(7) -0.0005(5) -0.0017(6) 0.0021(6)
C32 0.0169(6) 0.0165(7) 0.0155(6) 0.0011(5) -0.0031(5) 0.0017(5)
C9 0.0175(7) 0.0116(6) 0.0188(7) -0.0004(5) 0.0026(5) 0.0010(5)
C36 0.0218(7) 0.0196(7) 0.0232(7) -0.0044(6) 0.0021(6) 0.0030(6)
C31 0.0156(6) 0.0158(7) 0.0167(6) 0.0008(5) 0.0012(5) 0.0018(5)
C11 0.0259(8) 0.0216(7) 0.0224(7) 0.0017(6) -0.0055(6) 0.0029(6)
C25 0.0313(8) 0.0158(7) 0.0274(8) 0.0016(6) 0.0022(7) 0.0044(6)
C35 0.0235(7) 0.0134(6) 0.0180(7) -0.0003(5) -0.0040(6) 0.0011(6)
C7 0.0216(7) 0.0190(7) 0.0241(7) -0.0041(6) -0.0022(6) -0.0027(6)
C37 0.0183(7) 0.0202(7) 0.0214(7) -0.0012(6) 0.0017(6) -0.0024(6)
C22 0.0204(7) 0.0183(7) 0.0235(7) 0.0018(6) 0.0008(6) 0.0010(6)
C6 0.0274(8) 0.0158(7) 0.0259(7) 0.0000(6) 0.0014(6) -0.0054(6)
C5 0.0266(8) 0.0151(7) 0.0206(7) 0.0022(5) 0.0006(6) -0.0008(6)
C33 0.0173(7) 0.0185(7) 0.0217(7) -0.0007(6) 0.0012(6) 0.0026(6)
C34 0.0181(7) 0.0198(7) 0.0253(8) 0.0021(6) 0.0010(6) -0.0027(6)
C23 0.0209(7) 0.0247(8) 0.0285(8) 0.0040(6) 0.0026(6) -0.0049(6)
C24 0.0309(8) 0.0158(7) 0.0264(8) 0.0030(6) -0.0031(6) -0.0067(6)
C2 0.0151(6) 0.0151(6) 0.0178(7) 0.0007(5) -0.0004(5) 0.0006(5)

loop_
_atom_type_symbol
_atom_type_description
_atom_type_scat_dispersion_real
_atom_type_scat_dispersion_imag
_atom_type_scat_source
C C 0.0181 0.0091 'International Tables Vol C Tables 4.2.6.8 and 6.1.1.4'
H H 0.0000 0.0000 'International Tables Vol C Tables 4.2.6.8 and 6.1.1.4'
N N 0.0311 0.0180 'International Tables Vol C Tables 4.2.6.8 and 6.1.1.4'
O O 0.0492 0.0322 'International Tables Vol C Tables 4.2.6.8 and 6.1.1.4'

loop_
_geom_angle_atom_site_label_1
_geom_angle_atom_site_label_2
_geom_angle_atom_site_label_3
_geom_angle
H3A O3 H3B 107(2)
C9 O1 C2 116.73(10)
C35 O2 H20 108.2(12)
C4 N2 N1 108.52(11)
N2 N1 C11 112.61(11)
N2 N1 C31 107.94(10)
C11 N1 C31 114.85(11)
C5 C10 C9 118.56(13)
C5 C10 C4 124.78(13)
C9 C10 C4 116.55(12)
C4 C3 C2 108.98(11)
C4 C3 C31 100.78(11)
C2 C3 C31 118.67(11)
C4 C3 H3 109.3
C2 C3 H3 109.3
C31 C3 H3 109.3
C22 C21 C26 118.96(13)
C22 C21 C2 120.03(12)
C26 C21 C2 120.89(12)
C25 C26 C21 120.57(13)
C25 C26 H26 119.7
C21 C26 H26 119.7
N2 C4 C10 128.58(12)
N2 C4 C3 113.01(12)
C10 C4 C3 118.36(12)
C7 C8 C9 119.68(13)
C7 C8 H8 120.2
C9 C8 H8 120.2
C33 C32 C37 118.45(13)
C33 C32 C31 120.67(12)
C37 C32 C31 120.81(12)
O1 C9 C8 116.19(12)
O1 C9 C10 123.24(12)
C8 C9 C10 120.55(13)
C37 C36 C35 120.00(14)
C37 C36 H36 120.0
C35 C36 H36 120.0
N1 C31 C32 112.50(11)
N1 C31 C3 100.60(10)
C32 C31 C3 114.72(11)
N1 C31 H31 109.6
C32 C31 H31 109.6
C3 C31 H31 109.6
N1 C11 H11A 109.5
N1 C11 H11B 109.5
H11A C11 H11B 109.5
N1 C11 H11C 109.5
H11A C11 H11C 109.5
H11B C11 H11C 109.5
C24 C25 C26 120.10(14)
C24 C25 H25 120.0
C26 C25 H25 120.0
O2 C35 C34 122.15(13)
O2 C35 C36 117.91(13)
C34 C35 C36 119.94(13)
C8 C7 C6 120.50(13)
C8 C7 H7 119.8
C6 C7 H7 119.8
C36 C37 C32 120.87(14)
C36 C37 H37 119.6
C32 C37 H37 119.6
C21 C22 C23 120.48(14)
C21 C22 H22 119.8
C23 C22 H22 119.8
C5 C6 C7 119.89(13)
C5 C6 H6 120.1
C7 C6 H6 120.1
C6 C5 C10 120.80(13)
C6 C5 H5 119.6
C10 C5 H5 119.6
C32 C33 C34 121.45(13)
C32 C33 H33 119.3
C34 C33 H33 119.3
C35 C34 C33 119.29(13)
C35 C34 H34 120.4
C33 C34 H34 120.4
C24 C23 C22 120.11(14)
C24 C23 H23 119.9
C22 C23 H23 119.9
C23 C24 C25 119.76(13)
C23 C24 H24 120.1
C25 C24 H24 120.1
O1 C2 C21 108.51(10)
O1 C2 C3 107.49(11)
C21 C2 C3 113.44(11)
O1 C2 H2 109.1
C21 C2 H2 109.1
C3 C2 H2 109.1

loop_
_geom_bond_atom_site_label_1
_geom_bond_atom_site_label_2
_geom_bond_distance
O3 H3A 0.89(2)
O3 H3B 0.90(3)
O1 C9 1.3821(16)
O1 C2 1.4569(16)
O2 C35 1.3700(17)
O2 H20 1.00(2)
N2 C4 1.2875(18)
N2 N1 1.4102(16)
N1 C11 1.4543(18)
N1 C31 1.4865(17)
C10 C5 1.404(2)
C10 C9 1.406(2)
C10 C4 1.4501(19)
C3 C4 1.4994(18)
C3 C2 1.5237(19)
C3 C31 1.5318(19)
C3 H3 0.9800
C21 C22 1.386(2)
C21 C26 1.393(2)
C21 C2 1.5076(18)
C26 C25 1.387(2)
C26 H26 0.9300
C8 C7 1.385(2)
C8 C9 1.390(2)
C8 H8 0.9300
C32 C33 1.384(2)
C32 C37 1.394(2)
C32 C31 1.5103(19)
C36 C37 1.383(2)
C36 C35 1.393(2)
C36 H36 0.9300
C31 H31 0.9800
C11 H11A 0.9600
C11 H11B 0.9600
C11 H11C 0.9600
C25 C24 1.386(2)
C25 H25 0.9300
C35 C34 1.386(2)
C7 C6 1.396(2)
C7 H7 0.9300
C37 H37 0.9300
C22 C23 1.394(2)
C22 H22 0.9300
C6 C5 1.375(2)
C6 H6 0.9300
C5 H5 0.9300
C33 C34 1.394(2)
C33 H33 0.9300
C34 H34 0.9300
C23 C24 1.382(2)
C23 H23 0.9300
C24 H24 0.9300
C2 H2 0.9800

loop_
_geom_torsion_atom_site_label_1
_geom_torsion_atom_site_label_2
_geom_torsion_atom_site_label_3
_geom_torsion_atom_site_label_4
_geom_torsion
C4 N2 N1 C11 -148.90(12)
C4 N2 N1 C31 -21.07(14)
C22 C21 C26 C25 -1.2(2)
C2 C21 C26 C25 174.85(14)
N1 N2 C4 C10 -175.52(13)
N1 N2 C4 C3 2.08(15)
C5 C10 C4 N2 9.8(2)
C9 C10 C4 N2 -174.02(13)
C5 C10 C4 C3 -167.68(13)
C9 C10 C4 C3 8.49(18)
C2 C3 C4 N2 142.13(12)
C31 C3 C4 N2 16.55(14)
C2 C3 C4 C10 -40.00(16)
C31 C3 C4 C10 -165.58(11)
C2 O1 C9 C8 -161.52(11)
C2 O1 C9 C10 20.24(18)
C7 C8 C9 O1 -178.27(12)
C7 C8 C9 C10 0.0(2)
C5 C10 C9 O1 179.56(12)
C4 C10 C9 O1 3.14(19)
C5 C10 C9 C8 1.4(2)
C4 C10 C9 C8 -175.03(12)
N2 N1 C31 C32 152.40(11)
C11 N1 C31 C32 -81.07(14)
N2 N1 C31 C3 29.85(13)
C11 N1 C31 C3 156.38(11)
C33 C32 C31 N1 128.25(13)
C37 C32 C31 N1 -54.79(16)
C33 C32 C31 C3 -117.56(14)
C37 C32 C31 C3 59.40(17)
C4 C3 C31 N1 -26.42(12)
C2 C3 C31 N1 -145.20(11)
C4 C3 C31 C32 -147.40(11)
C2 C3 C31 C32 93.83(14)
C21 C26 C25 C24 0.7(2)
C37 C36 C35 O2 -179.41(13)
C37 C36 C35 C34 -0.1(2)
C9 C8 C7 C6 -1.2(2)
C35 C36 C37 C32 -0.4(2)
C33 C32 C37 C36 0.5(2)
C31 C32 C37 C36 -176.49(13)
C26 C21 C22 C23 0.9(2)
C2 C21 C22 C23 -175.25(13)
C8 C7 C6 C5 0.9(2)
C7 C6 C5 C10 0.5(2)
C9 C10 C5 C6 -1.7(2)
C4 C10 C5 C6 174.43(13)
C37 C32 C33 C34 -0.1(2)
C31 C32 C33 C34 176.92(13)
O2 C35 C34 C33 179.79(13)
C36 C35 C34 C33 0.5(2)
C32 C33 C34 C35 -0.4(2)
C21 C22 C23 C24 0.1(2)
C22 C23 C24 C25 -0.6(2)
C26 C25 C24 C23 0.2(2)
C9 O1 C2 C21 -174.42(11)
C9 O1 C2 C3 -51.37(14)
C22 C21 C2 O1 -122.89(13)
C26 C21 C2 O1 61.07(16)
C22 C21 C2 C3 117.72(14)
C26 C21 C2 C3 -58.31(17)
C4 C3 C2 O1 59.36(13)
C31 C3 C2 O1 173.77(10)
C4 C3 C2 C21 179.33(11)
C31 C3 C2 C21 -66.26(15)
